data_1569495
loop_
_publ_author_name
'Guo, Shen-Yi'
'Zhang, Zhuo-Ang'
'Tong, Shuo'
'Guo, Qing-Hui'
'Hua, Ruimao'
'Wang, Mei-Xiang'

_publ_section_title
;
 Tetrahomo corona[4]arene-based spirophanes: synthesis, structure, and
 properties.
;
_journal_issue 31
_journal_name_full 'Chemical science'
_journal_page_first 8393
_journal_page_last 8400
_journal_paper_doi 10.1039/d3sc02417b
_journal_volume 14
_journal_year 2023
_chemical_formula_moiety 'C42 H34 N8 O6 S2, C2 H4 Cl2'
_chemical_formula_sum 'C44 H38 Cl2 N8 O6 S2'
_chemical_formula_weight 909.84
_space_group_crystal_system monoclinic
_space_group_IT_number 14
_space_group_name_Hall '-P 2yn'
_space_group_name_H-M_alt 'P 1 21/n 1'
_atom_sites_solution_hydrogens geom
_audit_creation_date 2023-02-19
_audit_creation_method
;
Olex2 1.3
(compiled 2020.11.12 svn.r5f609507 for OlexSys, GUI svn.r6408)
;
_audit_update_record
;
2023-05-08 deposited with the CCDC.	2023-07-10 downloaded from the CCDC.
;
_cell_angle_alpha 90
_cell_angle_beta 90.3860(10)
_cell_angle_gamma 90
_cell_formula_units_Z 8
_cell_length_a 21.3087(3)
_cell_length_b 11.0893(2)
_cell_length_c 37.4232(5)
_cell_measurement_reflns_used 38401
_cell_measurement_temperature 105(4)
_cell_measurement_theta_max 66.9540
_cell_measurement_theta_min 4.0680
_cell_volume 8842.8(2)
_computing_cell_refinement 'CrysAlisPro 1.171.40.78a (Rigaku OD, 2020)'
_computing_data_collection 'CrysAlisPro 1.171.40.78a (Rigaku OD, 2020)'
_computing_data_reduction 'CrysAlisPro 1.171.40.78a (Rigaku OD, 2020)'
_computing_molecular_graphics 'Olex2 1.3 (Dolomanov et al., 2009)'
_computing_publication_material 'Olex2 1.3 (Dolomanov et al., 2009)'
_computing_structure_refinement 'SHELXL 2018/3 (Sheldrick, 2015)'
_computing_structure_solution 'SHELXT 2014/5 (Sheldrick, 2014)'
_diffrn_ambient_environment N~2~
_diffrn_ambient_temperature 105(4)
_diffrn_detector 'Hybrid Pixel Array Detector'
_diffrn_detector_area_resol_mean 10.0000
_diffrn_measured_fraction_theta_full 0.980
_diffrn_measured_fraction_theta_max 0.980
_diffrn_measurement_details
;
List of Runs (angles in degrees, time in seconds):

  # Type    Start    End  Width  t~exp~   \w     \q     \k     \f   Frames
#--------------------------------------------------------------------------
  1  \w    -19.00   6.00   0.50    0.79    --    0.70  30.00  12.00   50
  2  \w    -62.00 -25.00   0.50    0.79    --    0.70  30.00  12.00   74
  3  \w      5.00  30.00   0.50    2.50    --   90.00  30.00  12.00   50
  4  \w     -1.00  24.00   0.50    0.79    --   -0.70  30.00  12.00   50
  5  \w    -88.00  56.00   0.50    0.79    --    0.70  28.00 -90.00  288
  6  \w     62.00  89.00   0.50    0.79    --    0.70  28.00 -90.00   54
  7  \w    138.00 173.00   0.50    2.50    --   90.00  46.00-120.00   70
  8  \w     54.00  99.00   0.50    2.50    --   90.00  37.00-180.00   90
  9  \w      8.00  47.00   0.50    2.50    --   90.00  46.00 120.00   78
 10  \w     80.00 106.00   0.50    2.50    --   90.00  46.00-120.00   52
 11  \w    132.00 161.00   0.50    2.50    --   90.00  46.00 120.00   58
 12  \w    105.00 131.00   0.50    2.50    --   90.00  28.00 -90.00   52
 13  \w    144.00 170.00   0.50    2.50    --   90.00  28.00 -90.00   52
 14  \w      1.00  63.00   0.50    2.50    --   90.00  18.00 -30.00  124
 15  \w    154.00 179.00   0.50    2.50    --   90.00  37.00-180.00   50
 16  \w    116.00 179.00   0.50    2.50    --   90.00   0.00-150.00  126
 17  \w    131.00 157.00   0.50    2.50    --   90.00  28.00  30.00   52
 18  \w      4.00  30.00   0.50    2.50    --   90.00  18.00  60.00   52
 19  \w      1.00 107.00   0.50    2.50    --   90.00  54.00  98.59  212
 20  \w     77.00 103.00   0.50    2.50    --   90.00  18.00  60.00   52
 21  \w      2.00  80.00   0.50    2.50    --   90.00  37.00  90.00  156
 22  \w    111.00 136.00   0.50    2.50    --   90.00  37.00  90.00   50
 23  \w     22.00 169.00   0.50    2.50    --   90.00  46.00 150.00  294
 24  \w      6.00  89.00   0.50    2.50    --   90.00  46.00-150.00  166
 25  \w    151.00 177.00   0.50    2.50    --   90.00  46.00-150.00   52
 26  \w     73.00  99.00   0.50    2.50    --   90.00  46.00 120.00   52
 27  \w    114.00 179.00   0.50    2.50    --   90.00  18.00 -30.00  130
 28  \w      4.00  30.00   0.50    2.50    --   90.00  28.00 120.00   52
 29  \w    142.00 168.00   0.50    2.50    --   90.00  28.00 120.00   52
 30  \w     15.00  40.00   0.50    2.50    --   90.00  46.00-120.00   50
 31  \w      3.00 156.00   0.50    2.50    --   90.00  46.00   0.00  306
 32  \w    140.00 171.00   0.50    2.50    --   90.00  30.00  12.00   62
 33  \w      4.00  45.00   0.50    2.50    --   90.00  18.00 150.00   82
 34  \w      5.00  31.00   0.50    2.50    --   90.00  37.00 -60.00   52
 35  \w     36.00  61.00   0.50    2.50    --   90.00  37.00 -60.00   50
 36  \w     90.00 115.00   0.50    2.50    --   90.00  37.00 -60.00   50
 37  \w     27.00  52.00   0.50    2.50    --   90.00   9.00 -60.00   50
 38  \w    154.00 179.00   0.50    2.50    --   90.00  28.00-150.00   50
 39  \w    149.00 176.00   0.50    2.50    --   90.00  46.00-180.00   54
 40  \w      1.00  29.00   0.50    2.50    --   90.00  47.00 129.10   56
 41  \w     55.00 125.00   0.50    2.50    --   90.00  30.00  12.00  140
;
_diffrn_measurement_device 'four-circle diffractometer'
_diffrn_measurement_device_type 'XtaLAB AFC11 (RINC): quarter-chi single'
_diffrn_measurement_method '\w scans'
_diffrn_orient_matrix_type 'CrysAlisPro convention (1999,Acta A55,543-557)'
_diffrn_orient_matrix_UB_11 -0.0453178000
_diffrn_orient_matrix_UB_12 -0.0148784000
_diffrn_orient_matrix_UB_13 -0.0319757000
_diffrn_orient_matrix_UB_21 -0.0511270000
_diffrn_orient_matrix_UB_22 0.0689103000
_diffrn_orient_matrix_UB_23 0.0205826000
_diffrn_orient_matrix_UB_31 0.0236388000
_diffrn_orient_matrix_UB_32 0.1196221000
_diffrn_orient_matrix_UB_33 -0.0158324000
_diffrn_radiation_monochromator mirror
_diffrn_radiation_probe x-ray
_diffrn_radiation_type 'Cu K\a'
_diffrn_radiation_wavelength 1.54184
_diffrn_reflns_av_R_equivalents 0.1147
_diffrn_reflns_av_unetI/netI 0.0611
_diffrn_reflns_Laue_measured_fraction_full 0.980
_diffrn_reflns_Laue_measured_fraction_max 0.980
_diffrn_reflns_limit_h_max 25
_diffrn_reflns_limit_h_min -25
_diffrn_reflns_limit_k_max 13
_diffrn_reflns_limit_k_min -12
_diffrn_reflns_limit_l_max 44
_diffrn_reflns_limit_l_min -44
_diffrn_reflns_number 101790
_diffrn_reflns_point_group_measured_fraction_full 0.980
_diffrn_reflns_point_group_measured_fraction_max 0.980
_diffrn_reflns_theta_full 67.490
_diffrn_reflns_theta_max 67.490
_diffrn_reflns_theta_min 4.095
_diffrn_source 'Rotating-anode X-ray tube'
_diffrn_source_type 'Rigaku (Cu) X-ray Source'
_exptl_absorpt_coefficient_mu 2.679
_exptl_absorpt_correction_T_max 1.00000
_exptl_absorpt_correction_T_min 0.43798
_exptl_absorpt_correction_type multi-scan
_exptl_absorpt_process_details
;
CrysAlisPro 1.171.40.78a (Rigaku Oxford Diffraction, 2020)
Empirical absorption correction using spherical harmonics,
 implemented in SCALE3 ABSPACK scaling algorithm.
;
_exptl_crystal_colour 'clear red'
_exptl_crystal_colour_lustre clear
_exptl_crystal_colour_primary red
_exptl_crystal_density_diffrn 1.367
_exptl_crystal_description plate
_exptl_crystal_F_000 3776
_exptl_crystal_size_max 0.6
_exptl_crystal_size_mid 0.2
_exptl_crystal_size_min 0.02
_refine_diff_density_max 1.240
_refine_diff_density_min -0.508
_refine_diff_density_rms 0.094
_refine_ls_extinction_method none
_refine_ls_goodness_of_fit_ref 1.040
_refine_ls_hydrogen_treatment constr
_refine_ls_matrix_type full
_refine_ls_number_parameters 1117
_refine_ls_number_reflns 15613
_refine_ls_number_restraints 0
_refine_ls_restrained_S_all 1.040
_refine_ls_R_factor_all 0.0874
_refine_ls_R_factor_gt 0.0769
_refine_ls_shift/su_max 0.001
_refine_ls_shift/su_mean 0.000
_refine_ls_structure_factor_coef Fsqd
_refine_ls_weighting_details 'w=1/[\s^2^(Fo^2^)+(0.1095P)^2^+14.0924P] where P=(Fo^2^+2Fc^2^)/3'
_refine_ls_weighting_scheme calc
_refine_ls_wR_factor_gt 0.2023
_refine_ls_wR_factor_ref 0.2115
_reflns_Friedel_coverage 0.000
_reflns_number_gt 13138
_reflns_number_total 15613
_reflns_threshold_expression 'I > 2\s(I)'
_cod_data_source_file d3sc02417b2.cif
_cod_data_source_block gsy1463dcehex-2_sq
_cod_depositor_comments 'Adding full bibliography for 1569486--1569506.cif.'
_cod_database_code 1569495
_shelx_shelxl_version_number 2018/3
_chemical_oxdiff_formula 'C H O N S'
_shelx_space_group_comment
;
The symmetry employed for this shelxl refinement is uniquely defined
by the following loop, which should always be used as a source of
symmetry information in preference to the above space-group names.
They are only intended as comments.
;
_reflns_odcompleteness_completeness 98.90
_reflns_odcompleteness_iscentric 1
_reflns_odcompleteness_theta 66.97
_olex2_refinement_description
;
1. Fixed Uiso
 At 1.2 times of:
  All C(H) groups, All C(H,H) groups
2.a Secondary CH2 refined with riding coordinates:
 C01J(H01A,H01B), C01S(H01C,H01D), C01T(H01E,H01H), C01W(H01I,H01J), C01X(H01L,
 H01P), C02M(H02M,H02N), C02N(H02A,H02B), C02X(H02C,H02E), C02Y(H02F,H02I),
 C030(H03A,H03B), C032(H03C,H03D), C033(H03E,H03F), C034(H03G,H03H), C036(H03I,
 H03J), C03A(H03K,H03L), C03E(H03P,H03Q), C03F(H03V,H03W), C03G(H03X,H03Y),
 C03H(H03R,H03S), C03I(H03T,H03U)
2.b Aromatic/amide H refined with riding coordinates:
 C00X(H00X), C013(H013), C017(H017), C018(H018), C01F(H01F), C01G(H01G),
 C01K(H01K), C01M(H01M), C01N(H01N), C01O(H01O), C01Q(H01Q), C01R(H01R),
 C021(H021), C025(H025), C027(H027), C029(H029), C02D(H02D), C02F(H02L),
 C02G(H02G), C02H(H02H), C02J(H02J), C02K(H02K), C02O(H02O), C02Q(H02Q),
 C02R(H02R), C02T(H02T), C02U(H02U), C02V(H02V), C02Z(H02Z), C031(H031),
 C035(H035), C037(H037), C038(H038), C03B(H03M), C03C(H03N), C03D(H03O)
;
_olex2_submission_special_instructions 'No special instructions were received'
_oxdiff_exptl_absorpt_empirical_details
;
Empirical correction (ABSPACK) includes:
- Absorption correction using spherical harmonics
- Frame scaling
;
_oxdiff_exptl_absorpt_empirical_full_max 3.394
_oxdiff_exptl_absorpt_empirical_full_min 0.371

loop_
_space_group_symop_operation_xyz
'x, y, z'
'-x+1/2, y+1/2, -z+1/2'
'-x, -y, -z'
'x-1/2, -y-1/2, z-1/2'

loop_
_atom_site_label
_atom_site_type_symbol
_atom_site_fract_x
_atom_site_fract_y
_atom_site_fract_z
_atom_site_U_iso_or_equiv
_atom_site_adp_type
_atom_site_occupancy
_atom_site_site_symmetry_order
_atom_site_calc_flag
_atom_site_refinement_flags_posn
_atom_site_refinement_flags_adp
_atom_site_refinement_flags_occupancy
_atom_site_disorder_assembly
_atom_site_disorder_group
S001 S 0.60174(5) 0.90818(9) 0.53177(2) 0.0472(2) Uani 1 1 d . . . . .
Cl3 Cl 0.20818(5) -0.05785(11) 0.04487(3) 0.0587(3) Uani 1 1 d . . . . .
S003 S 0.29579(5) 0.59850(10) 0.05937(3) 0.0541(3) Uani 1 1 d . . . . .
S004 S 0.62081(6) 1.13980(11) 0.32897(3) 0.0580(3) Uani 1 1 d . . . . .
Cl4 Cl 0.35898(7) 0.85450(11) 0.39973(4) 0.0722(3) Uani 1 1 d . . . . .
Cl5 Cl 0.46191(6) 0.72184(13) 0.45199(4) 0.0743(3) Uani 1 1 d . . . . .
S007 S 0.32158(6) 0.71101(14) 0.27355(3) 0.0712(4) Uani 1 1 d . . . . .
Cl2 Cl 0.28114(8) 0.30031(12) 0.05336(4) 0.0838(4) Uani 1 1 d . . . . .
O00B O 0.65737(11) 1.0953(2) 0.01864(6) 0.0350(5) Uani 1 1 d . . . . .
O00C O 0.48498(11) 0.9419(2) 0.04229(6) 0.0358(5) Uani 1 1 d . . . . .
O00D O 0.52585(11) 1.1988(2) 0.11926(6) 0.0372(5) Uani 1 1 d . . . . .
O00E O 0.55270(12) 0.7159(2) 0.15270(6) 0.0379(5) Uani 1 1 d . . . . .
O00F O 0.54708(13) 0.9329(2) 0.23397(6) 0.0428(6) Uani 1 1 d . . . . .
O00G O 0.67329(12) 0.6078(2) 0.05017(7) 0.0404(6) Uani 1 1 d . . . . .
O00H O 0.58594(13) 0.4434(2) 0.47238(7) 0.0445(6) Uani 1 1 d . . . . .
O00I O 0.70070(12) 0.4435(3) 0.38422(6) 0.0470(6) Uani 1 1 d . . . . .
O00J O 0.66968(12) 0.3845(3) 0.22617(6) 0.0464(6) Uani 1 1 d . . . . .
O00K O 0.41359(13) 0.3413(3) 0.24513(7) 0.0539(7) Uani 1 1 d . . . . .
O00L O 0.45073(13) 0.5611(3) 0.36517(8) 0.0513(7) Uani 1 1 d . . . . .
N00M N 0.43840(15) 0.7713(3) 0.02582(8) 0.0394(7) Uani 1 1 d . . . . .
O00N O 0.57479(15) 0.6607(3) 0.28881(7) 0.0553(7) Uani 1 1 d . . . . .
N00O N 0.39443(14) 0.8931(3) 0.07200(8) 0.0376(6) Uani 1 1 d . . . . .
N00P N 0.34853(14) 0.8111(3) 0.07682(8) 0.0415(7) Uani 1 1 d . . . . .
N00Q N 0.39367(16) 0.6920(3) 0.03024(8) 0.0436(7) Uani 1 1 d . . . . .
N00R N 0.62629(15) 0.6359(3) 0.46679(8) 0.0409(7) Uani 1 1 d . . . . .
N00S N 0.63093(15) 0.7474(3) 0.48075(8) 0.0411(7) Uani 1 1 d . . . . .
N00T N 0.47940(15) 0.7738(3) 0.22409(8) 0.0427(7) Uani 1 1 d . . . . .
N00U N 0.56242(16) 0.6863(3) 0.52751(8) 0.0450(7) Uani 1 1 d . . . . .
N00V N 0.55842(15) 0.5772(3) 0.51430(8) 0.0450(7) Uani 1 1 d . . . . .
N00W N 0.42556(16) 0.7197(3) 0.23354(9) 0.0485(8) Uani 1 1 d . . . . .
C00X C 0.64165(17) 1.2299(3) 0.08316(9) 0.0347(7) Uani 1 1 d . . . . .
H00X H 0.605704 1.210169 0.069189 0.042 Uiso 1 1 calc R U . . .
C00Y C 0.63348(17) 1.2727(3) 0.11782(9) 0.0345(7) Uani 1 1 d . . . . .
C00Z C 0.66136(16) 0.9757(3) 0.02830(8) 0.0327(7) Uani 1 1 d . . . . .
N010 N 0.56440(17) 0.9260(3) 0.33951(9) 0.0505(8) Uani 1 1 d . . . . .
N011 N 0.64676(17) 0.9349(4) 0.29746(9) 0.0555(9) Uani 1 1 d . . . . .
C012 C 0.53761(16) 1.0802(3) 0.12850(9) 0.0337(7) Uani 1 1 d . . . . .
C013 C 0.56062(16) 1.0437(3) 0.16140(9) 0.0358(7) Uani 1 1 d . . . . .
H013 H 0.573125 1.102529 0.178483 0.043 Uiso 1 1 calc R U . . .
C014 C 0.56565(16) 0.9215(3) 0.16976(9) 0.0343(7) Uani 1 1 d . . . . .
C015 C 0.52055(16) 0.9951(3) 0.10272(8) 0.0324(7) Uani 1 1 d . . . . .
C016 C 0.66517(16) 0.7286(3) 0.04246(9) 0.0339(7) Uani 1 1 d . . . . .
C017 C 0.61777(17) 0.7756(3) 0.02100(9) 0.0368(7) Uani 1 1 d . . . . .
H017 H 0.586297 0.724141 0.011351 0.044 Uiso 1 1 calc R U . . .
C018 C 0.52742(16) 0.8743(3) 0.11076(9) 0.0350(7) Uani 1 1 d . . . . .
H018 H 0.517692 0.815599 0.093081 0.042 Uiso 1 1 calc R U . . .
C019 C 0.43658(16) 0.8683(3) 0.04794(9) 0.0343(7) Uani 1 1 d . . . . .
N01A N 0.46251(19) 0.9265(4) 0.26812(10) 0.0595(10) Uani 1 1 d . . . . .
C01B C 0.49423(19) 0.8749(3) 0.24105(9) 0.0409(8) Uani 1 1 d . . . . .
C01C C 0.56866(18) 0.5199(3) 0.05689(9) 0.0373(8) Uani 1 1 d . . . . .
N01D N 0.63574(17) 0.8243(4) 0.28808(9) 0.0565(9) Uani 1 1 d . . . . .
C01E C 0.54828(16) 0.8369(3) 0.14424(9) 0.0337(7) Uani 1 1 d . . . . .
C01F C 0.72935(17) 0.3748(3) 0.29507(9) 0.0384(8) Uani 1 1 d . . . . .
H01F H 0.709924 0.447390 0.287313 0.046 Uiso 1 1 calc R U . . .
C01G C 0.61664(16) 0.8985(3) 0.01371(9) 0.0353(7) Uani 1 1 d . . . . .
H01G H 0.584802 0.930212 -0.001492 0.042 Uiso 1 1 calc R U . . .
C01H C 0.63871(17) 0.4733(4) 0.37842(9) 0.0405(8) Uani 1 1 d . . . . .
C01I C 0.50644(17) 0.5790(3) 0.10793(9) 0.0352(7) Uani 1 1 d . . . . .
C01J C 0.56896(18) 1.2880(3) 0.13279(9) 0.0394(8) Uani 1 1 d . . . . .
H01A H 0.571107 1.281906 0.159165 0.047 Uiso 1 1 calc R U . . .
H01B H 0.553115 1.369372 0.126645 0.047 Uiso 1 1 calc R U . . .
C01K C 0.56641(19) 0.4552(4) 0.22076(9) 0.0412(8) Uani 1 1 d . . . . .
H01K H 0.582965 0.525756 0.209930 0.049 Uiso 1 1 calc R U . . .
N01L N 0.55375(17) 0.8110(3) 0.32962(9) 0.0496(8) Uani 1 1 d . . . . .
C01M C 0.70877(17) 0.8054(3) 0.05767(9) 0.0363(7) Uani 1 1 d . . . . .
H01M H 0.740816 0.773375 0.072680 0.044 Uiso 1 1 calc R U . . .
C01N C 0.51868(19) 0.4484(3) 0.04469(10) 0.0419(8) Uani 1 1 d . . . . .
H01N H 0.522579 0.403855 0.023142 0.050 Uiso 1 1 calc R U . . .
C01O C 0.70647(17) 0.9287(3) 0.05134(9) 0.0360(7) Uani 1 1 d . . . . .
H01O H 0.735737 0.980866 0.062759 0.043 Uiso 1 1 calc R U . . .
C01P C 0.70054(17) 1.2152(3) 0.06853(8) 0.0328(7) Uani 1 1 d . . . . .
C01Q C 0.56160(17) 0.5833(3) 0.08880(9) 0.0348(7) Uani 1 1 d . . . . .
H01Q H 0.595547 0.630540 0.097592 0.042 Uiso 1 1 calc R U . . .
C01R C 0.46403(19) 0.4429(4) 0.06392(10) 0.0448(9) Uani 1 1 d . . . . .
H01R H 0.430557 0.393453 0.055645 0.054 Uiso 1 1 calc R U . . .
C01S C 0.49501(17) 1.0391(3) 0.06736(9) 0.0376(8) Uani 1 1 d . . . . .
H01C H 0.454757 1.081421 0.071377 0.045 Uiso 1 1 calc R U . . .
H01D H 0.524804 1.097747 0.056984 0.045 Uiso 1 1 calc R U . . .
C01T C 0.70746(17) 1.1732(3) 0.03039(9) 0.0357(7) Uani 1 1 d . . . . .
H01E H 0.708987 1.244545 0.014534 0.043 Uiso 1 1 calc R U . . .
H01H H 0.747807 1.129699 0.028065 0.043 Uiso 1 1 calc R U . . .
C01U C 0.59063(17) 0.5577(4) 0.48388(9) 0.0399(8) Uani 1 1 d . . . . .
C01V C 0.51257(18) 0.5243(3) 0.37075(10) 0.0413(8) Uani 1 1 d . . . . .
C01W C 0.49914(18) 0.6449(3) 0.14317(9) 0.0395(8) Uani 1 1 d . . . . .
H01I H 0.461906 0.698079 0.141658 0.047 Uiso 1 1 calc R U . . .
H01J H 0.491483 0.585059 0.162285 0.047 Uiso 1 1 calc R U . . .
C01X C 0.58810(18) 0.8841(4) 0.20659(9) 0.0396(8) Uani 1 1 d . . . . .
H01L H 0.588698 0.795007 0.208240 0.047 Uiso 1 1 calc R U . . .
H01P H 0.631412 0.913752 0.210565 0.047 Uiso 1 1 calc R U . . .
C01Y C 0.59836(18) 0.4563(3) 0.40698(9) 0.0392(8) Uani 1 1 d . . . . .
C01Z C 0.73454(17) 0.2785(4) 0.27149(10) 0.0423(8) Uani 1 1 d . . . . .
C020 C 0.63310(18) 1.0343(3) 0.46890(10) 0.0412(8) Uani 1 1 d . . . . .
C021 C 0.68669(19) 1.3057(3) 0.13722(9) 0.0424(8) Uani 1 1 d . . . . .
H021 H 0.682376 1.336661 0.160742 0.051 Uiso 1 1 calc R U . . .
C022 C 0.75239(17) 0.3661(4) 0.33012(9) 0.0408(8) Uani 1 1 d . . . . .
C023 C 0.47771(18) 0.3411(4) 0.24145(9) 0.0409(8) Uani 1 1 d . . . . .
C024 C 0.40023(17) 0.3668(4) 0.35912(10) 0.0422(8) Uani 1 1 d . . . . .
C025 C 0.50274(19) 0.4443(4) 0.22538(9) 0.0435(9) Uani 1 1 d . . . . .
H025 H 0.475561 0.507129 0.217624 0.052 Uiso 1 1 calc R U . . .
N026 N 0.4095(2) 0.8731(4) 0.27729(11) 0.0673(11) Uani 1 1 d . . . . .
C027 C 0.45694(18) 0.5088(3) 0.09539(10) 0.0403(8) Uani 1 1 d . . . . .
H027 H 0.418587 0.505630 0.108154 0.048 Uiso 1 1 calc R U . . .
C028 C 0.55171(19) 0.5415(4) 0.34210(10) 0.0444(9) Uani 1 1 d . . . . .
C029 C 0.78175(18) 0.2608(4) 0.34090(10) 0.0471(9) Uani 1 1 d . . . . .
H029 H 0.797891 0.253942 0.364539 0.057 Uiso 1 1 calc R U . . .
C02A C 0.60882(19) 0.9873(4) 0.32095(9) 0.0478(9) Uani 1 1 d . . . . .
C02B C 0.60660(17) 0.3643(4) 0.23175(8) 0.0390(8) Uani 1 1 d . . . . .
C02C C 0.59876(18) 0.7682(4) 0.51003(9) 0.0423(8) Uani 1 1 d . . . . .
C02D C 0.39632(17) 0.3614(3) 0.32199(10) 0.0406(8) Uani 1 1 d . . . . .
H02D H 0.395986 0.434162 0.308585 0.049 Uiso 1 1 calc R U . . .
C02E C 0.39293(19) 0.2523(4) 0.30426(11) 0.0469(9) Uani 1 1 d . . . . .
C02F C 0.75324(18) 1.2481(4) 0.08843(10) 0.0421(8) Uani 1 1 d . . . . .
H02L H 0.794030 1.239361 0.078671 0.051 Uiso 1 1 calc R U . . .
C02G C 0.6156(2) 0.5150(4) 0.34611(10) 0.0466(9) Uani 1 1 d . . . . .
H02G H 0.643195 0.525773 0.326536 0.056 Uiso 1 1 calc R U . . .
C02H C 0.51726(19) 0.2504(4) 0.25215(10) 0.0448(9) Uani 1 1 d . . . . .
H02H H 0.500592 0.180116 0.263073 0.054 Uiso 1 1 calc R U . . .
C02I C 0.35086(18) 0.7130(4) 0.05606(10) 0.0419(8) Uani 1 1 d . . . . .
C02J C 0.53543(19) 0.4808(3) 0.40258(10) 0.0432(8) Uani 1 1 d . . . . .
H02J H 0.507475 0.467446 0.421845 0.052 Uiso 1 1 calc R U . . .
C02K C 0.67220(19) 1.0293(4) 0.44010(11) 0.0506(10) Uani 1 1 d . . . . .
H02K H 0.712999 0.996059 0.443023 0.061 Uiso 1 1 calc R U . . .
C02L C 0.59399(19) 1.1193(3) 0.40176(10) 0.0422(8) Uani 1 1 d . . . . .
C02M C 0.62900(19) 0.5235(3) 0.03644(10) 0.0418(8) Uani 1 1 d . . . . .
H02M H 0.648101 0.442101 0.036796 0.050 Uiso 1 1 calc R U . . .
H02N H 0.619555 0.544047 0.011227 0.050 Uiso 1 1 calc R U . . .
C02N C 0.62445(19) 0.4110(4) 0.44217(9) 0.0429(8) Uani 1 1 d . . . . .
H02A H 0.628201 0.322087 0.441112 0.052 Uiso 1 1 calc R U . . .
H02B H 0.667085 0.444534 0.445761 0.052 Uiso 1 1 calc R U . . .
C02O C 0.4006(2) 0.2623(4) 0.37870(11) 0.0523(10) Uani 1 1 d . . . . .
H02O H 0.403394 0.265383 0.404031 0.063 Uiso 1 1 calc R U . . .
C02P C 0.2981(2) 0.6070(4) 0.20502(12) 0.0563(11) Uani 1 1 d . . . . .
C02Q C 0.76383(19) 0.1730(4) 0.28300(11) 0.0480(9) Uani 1 1 d . . . . .
H02Q H 0.767317 0.106411 0.267158 0.058 Uiso 1 1 calc R U . . .
C02R C 0.6538(2) 1.0717(4) 0.40663(11) 0.0489(9) Uani 1 1 d . . . . .
H02R H 0.682083 1.068040 0.387142 0.059 Uiso 1 1 calc R U . . .
C02S C 0.26745(19) 0.6374(4) 0.13242(12) 0.0527(10) Uani 1 1 d . . . . .
C02T C 0.58236(18) 0.2607(4) 0.24706(9) 0.0423(8) Uani 1 1 d . . . . .
H02T H 0.609570 0.196970 0.254090 0.051 Uiso 1 1 calc R U . . .
C02U C 0.7457(2) 1.2938(4) 0.12264(10) 0.0482(9) Uani 1 1 d . . . . .
H02U H 0.781534 1.317178 0.136188 0.058 Uiso 1 1 calc R U . . .
C02V C 0.5738(2) 1.0855(4) 0.46412(11) 0.0504(10) Uani 1 1 d . . . . .
H02V H 0.546229 1.092584 0.483860 0.060 Uiso 1 1 calc R U . . .
C02W C 0.58763(19) 0.7711(4) 0.30309(9) 0.0459(9) Uani 1 1 d . . . . .
C02X C 0.74637(18) 0.4691(4) 0.35648(10) 0.0462(9) Uani 1 1 d . . . . .
H02C H 0.787765 0.484624 0.367739 0.055 Uiso 1 1 calc R U . . .
H02E H 0.733565 0.543019 0.343494 0.055 Uiso 1 1 calc R U . . .
C02Y C 0.71287(19) 0.2892(4) 0.23295(10) 0.0501(10) Uani 1 1 d . . . . .
H02F H 0.750149 0.301087 0.217700 0.060 Uiso 1 1 calc R U . . .
H02I H 0.693033 0.212086 0.225753 0.060 Uiso 1 1 calc R U . . .
C02Z C 0.3941(2) 0.1477(4) 0.32467(13) 0.0590(11) Uani 1 1 d . . . . .
H02Z H 0.392831 0.071267 0.313222 0.071 Uiso 1 1 calc R U . . .
C030 C 0.3849(2) 0.2447(5) 0.26440(12) 0.0581(11) Uani 1 1 d . . . . .
H03A H 0.402934 0.167487 0.256045 0.070 Uiso 1 1 calc R U . . .
H03B H 0.339473 0.243635 0.258672 0.070 Uiso 1 1 calc R U . . .
C031 C 0.7877(2) 0.1646(4) 0.31709(12) 0.0537(10) Uani 1 1 d . . . . .
H031 H 0.808354 0.092829 0.324521 0.064 Uiso 1 1 calc R U . . .
C032 C 0.6562(2) 0.9927(4) 0.50523(11) 0.0512(10) Uani 1 1 d . . . . .
H03C H 0.669181 1.064777 0.519050 0.061 Uiso 1 1 calc R U . . .
H03D H 0.694108 0.942617 0.501693 0.061 Uiso 1 1 calc R U . . .
C033 C 0.4026(2) 0.4863(4) 0.37831(11) 0.0519(10) Uani 1 1 d . . . . .
H03E H 0.361742 0.527853 0.375398 0.062 Uiso 1 1 calc R U . . .
H03F H 0.409566 0.472137 0.404153 0.062 Uiso 1 1 calc R U . . .
C034 C 0.5706(2) 1.1670(4) 0.36617(11) 0.0516(10) Uani 1 1 d . . . . .
H03G H 0.564173 1.255060 0.368385 0.062 Uiso 1 1 calc R U . . .
H03H H 0.529200 1.130136 0.360994 0.062 Uiso 1 1 calc R U . . .
C035 C 0.5549(2) 1.1260(4) 0.43079(11) 0.0498(10) Uani 1 1 d . . . . .
H035 H 0.514103 1.159224 0.427879 0.060 Uiso 1 1 calc R U . . .
C036 C 0.5277(2) 0.5894(4) 0.30687(11) 0.0529(10) Uani 1 1 d . . . . .
H03I H 0.515140 0.521058 0.291396 0.063 Uiso 1 1 calc R U . . .
H03J H 0.490100 0.639773 0.311057 0.063 Uiso 1 1 calc R U . . .
C037 C 0.2805(2) 0.7188(5) 0.19198(15) 0.0655(12) Uani 1 1 d . . . . .
H037 H 0.278326 0.786163 0.207606 0.079 Uiso 1 1 calc R U . . .
C038 C 0.3970(2) 0.1541(4) 0.36162(13) 0.0598(12) Uani 1 1 d . . . . .
H038 H 0.396414 0.081798 0.375252 0.072 Uiso 1 1 calc R U . . .
C039 C 0.3923(2) 0.7729(4) 0.25913(11) 0.0548(11) Uani 1 1 d . . . . .
C03A C 0.2448(2) 0.6522(5) 0.09445(13) 0.0597(12) Uani 1 1 d . . . . .
H03K H 0.236725 0.738969 0.090272 0.072 Uiso 1 1 calc R U . . .
H03L H 0.204038 0.609824 0.092064 0.072 Uiso 1 1 calc R U . . .
C03B C 0.2857(3) 0.5257(5) 0.14552(13) 0.0653(12) Uani 1 1 d . . . . .
H03M H 0.288123 0.458638 0.129785 0.078 Uiso 1 1 calc R U . . .
C03C C 0.3002(3) 0.5111(5) 0.18123(13) 0.0673(13) Uani 1 1 d . . . . .
H03N H 0.312013 0.433603 0.189747 0.081 Uiso 1 1 calc R U . . .
C03D C 0.2661(2) 0.7323(5) 0.15583(14) 0.0641(12) Uani 1 1 d . . . . .
H03O H 0.254970 0.809894 0.147121 0.077 Uiso 1 1 calc R U . . .
C03E C 0.3131(2) 0.5832(5) 0.24408(13) 0.0651(12) Uani 1 1 d . . . . .
H03P H 0.352563 0.536276 0.245195 0.078 Uiso 1 1 calc R U . . .
H03Q H 0.279478 0.531110 0.253734 0.078 Uiso 1 1 calc R U . . .
C03F C 0.4818(3) 0.8345(6) 0.4191(2) 0.091(2) Uani 1 1 d . . . . .
H03V H 0.480847 0.915113 0.430438 0.109 Uiso 1 1 calc R U . . .
H03W H 0.525009 0.819809 0.410637 0.109 Uiso 1 1 calc R U . . .
C03G C 0.4392(3) 0.8337(5) 0.38878(18) 0.086(2) Uani 1 1 d . . . . .
H03X H 0.443662 0.755781 0.376122 0.104 Uiso 1 1 calc R U . . .
H03Y H 0.451904 0.898291 0.372057 0.104 Uiso 1 1 calc R U . . .
C03H C 0.2307(3) 0.1644(7) 0.03832(15) 0.094(2) Uani 1 1 d . . . . .
H03R H 0.185784 0.177861 0.043683 0.113 Uiso 1 1 calc R U . . .
H03S H 0.235271 0.149146 0.012405 0.113 Uiso 1 1 calc R U . . .
C03I C 0.2546(3) 0.0702(7) 0.05818(16) 0.095(2) Uani 1 1 d . . . . .
H03T H 0.250292 0.086022 0.084076 0.115 Uiso 1 1 calc R U . . .
H03U H 0.299505 0.056913 0.052739 0.115 Uiso 1 1 calc R U . . .

loop_
_atom_site_aniso_label
_atom_site_aniso_U_11
_atom_site_aniso_U_22
_atom_site_aniso_U_33
_atom_site_aniso_U_23
_atom_site_aniso_U_13
_atom_site_aniso_U_12
S001 0.0612(6) 0.0444(5) 0.0360(5) -0.0023(4) -0.0033(4) 0.0043(4)
Cl3 0.0610(6) 0.0613(7) 0.0536(6) -0.0086(5) -0.0034(5) -0.0029(5)
S003 0.0556(6) 0.0466(6) 0.0600(6) 0.0034(5) -0.0174(5) -0.0138(5)
S004 0.0693(7) 0.0602(7) 0.0446(5) 0.0136(5) 0.0022(5) -0.0092(5)
Cl4 0.0808(8) 0.0542(7) 0.0819(8) 0.0121(6) 0.0167(6) -0.0011(6)
Cl5 0.0711(8) 0.0752(8) 0.0765(8) -0.0052(6) 0.0042(6) 0.0097(6)
S007 0.0626(7) 0.0905(10) 0.0607(7) -0.0070(6) 0.0183(6) -0.0013(7)
Cl2 0.1033(10) 0.0510(7) 0.0976(10) -0.0122(6) 0.0434(8) -0.0067(7)
O00B 0.0459(13) 0.0282(12) 0.0309(11) -0.0011(9) -0.0093(10) -0.0005(10)
O00C 0.0413(13) 0.0366(13) 0.0294(11) 0.0007(10) -0.0071(9) -0.0016(10)
O00D 0.0461(14) 0.0276(12) 0.0378(12) 0.0009(10) -0.0039(10) 0.0029(10)
O00E 0.0527(14) 0.0303(13) 0.0305(11) 0.0021(9) -0.0095(10) 0.0040(11)
O00F 0.0552(16) 0.0445(15) 0.0287(12) -0.0053(10) -0.0057(11) 0.0047(12)
O00G 0.0451(14) 0.0318(13) 0.0445(14) 0.0011(10) -0.0036(11) 0.0023(11)
O00H 0.0524(15) 0.0450(15) 0.0360(13) -0.0030(11) 0.0008(11) -0.0019(12)
O00I 0.0458(14) 0.0621(18) 0.0331(12) -0.0015(12) -0.0027(11) 0.0032(13)
O00J 0.0457(14) 0.0623(18) 0.0313(12) 0.0032(12) -0.0029(10) -0.0061(13)
O00K 0.0467(15) 0.075(2) 0.0398(14) 0.0012(14) -0.0015(12) 0.0015(14)
O00L 0.0466(15) 0.0484(17) 0.0587(16) -0.0073(13) -0.0084(12) 0.0078(13)
N00M 0.0468(17) 0.0370(17) 0.0343(15) -0.0035(12) -0.0105(13) 0.0032(14)
O00N 0.0687(19) 0.0632(19) 0.0338(13) -0.0029(13) -0.0047(12) 0.0072(15)
N00O 0.0374(15) 0.0370(16) 0.0385(15) -0.0016(12) -0.0067(12) -0.0024(13)
N00P 0.0387(16) 0.0400(17) 0.0457(17) 0.0007(14) -0.0075(13) -0.0011(13)
N00Q 0.0511(18) 0.0388(17) 0.0406(16) -0.0041(13) -0.0163(14) 0.0019(15)
N00R 0.0457(17) 0.0446(18) 0.0323(15) 0.0006(13) -0.0018(13) 0.0023(14)
N00S 0.0473(17) 0.0416(18) 0.0344(15) 0.0026(13) -0.0014(13) 0.0033(14)
N00T 0.0506(18) 0.0410(18) 0.0366(15) -0.0040(13) -0.0004(13) 0.0075(14)
N00U 0.0507(18) 0.0478(19) 0.0365(16) -0.0031(14) 0.0007(13) 0.0038(15)
N00V 0.0471(18) 0.051(2) 0.0374(16) -0.0020(14) 0.0015(13) -0.0008(15)
N00W 0.0512(19) 0.052(2) 0.0423(17) -0.0015(15) 0.0026(14) 0.0054(16)
C00X 0.0438(19) 0.0284(17) 0.0320(16) 0.0001(13) -0.0073(14) -0.0006(14)
C00Y 0.053(2) 0.0215(16) 0.0291(16) 0.0024(12) -0.0033(14) -0.0007(14)
C00Z 0.0404(18) 0.0338(18) 0.0237(15) -0.0019(13) -0.0017(13) 0.0021(14)
N010 0.056(2) 0.050(2) 0.0450(18) 0.0014(15) 0.0054(15) 0.0012(16)
N011 0.0471(19) 0.079(3) 0.0400(17) -0.0029(18) -0.0007(14) -0.0024(18)
C012 0.0380(17) 0.0291(18) 0.0339(17) 0.0004(14) -0.0014(13) 0.0037(14)
C013 0.0435(19) 0.0352(19) 0.0285(16) -0.0054(14) -0.0040(14) -0.0008(15)
C014 0.0386(18) 0.0365(19) 0.0278(16) -0.0012(14) -0.0043(13) 0.0041(14)
C015 0.0360(17) 0.0330(18) 0.0280(15) 0.0005(13) -0.0040(13) 0.0020(14)
C016 0.0406(18) 0.0315(18) 0.0295(16) 0.0002(13) 0.0011(13) 0.0022(14)
C017 0.0400(18) 0.0350(19) 0.0355(17) -0.0020(14) -0.0049(14) -0.0022(15)
C018 0.0414(18) 0.0332(19) 0.0302(16) -0.0006(13) -0.0071(14) 0.0000(14)
C019 0.0378(18) 0.0348(18) 0.0302(16) 0.0011(14) -0.0111(13) 0.0018(15)
N01A 0.068(2) 0.061(2) 0.049(2) -0.0135(17) 0.0085(17) 0.0056(19)
C01B 0.052(2) 0.041(2) 0.0299(17) 0.0007(15) -0.0027(15) 0.0097(17)
C01C 0.049(2) 0.0261(17) 0.0362(17) 0.0014(14) -0.0036(15) 0.0037(15)
N01D 0.052(2) 0.078(3) 0.0389(17) -0.0040(18) -0.0056(15) 0.0066(19)
C01E 0.0423(18) 0.0284(17) 0.0304(16) 0.0014(13) -0.0030(14) 0.0037(14)
C01F 0.0420(19) 0.041(2) 0.0325(17) -0.0004(15) 0.0003(14) -0.0027(16)
C01G 0.0376(17) 0.040(2) 0.0284(16) 0.0010(14) -0.0047(13) 0.0015(15)
C01H 0.0398(19) 0.045(2) 0.0363(18) -0.0049(15) -0.0065(14) 0.0030(16)
C01I 0.0473(19) 0.0258(17) 0.0325(16) 0.0052(13) -0.0058(14) 0.0025(14)
C01J 0.055(2) 0.0281(18) 0.0347(17) -0.0061(14) -0.0019(15) -0.0012(16)
C01K 0.059(2) 0.040(2) 0.0249(16) 0.0010(14) -0.0005(15) -0.0022(17)
N01L 0.056(2) 0.045(2) 0.0477(18) 0.0028(15) 0.0021(15) 0.0033(16)
C01M 0.0412(18) 0.0358(19) 0.0316(16) -0.0002(14) -0.0060(14) 0.0060(15)
C01N 0.056(2) 0.0326(19) 0.0372(18) -0.0047(15) -0.0094(16) 0.0003(16)
C01O 0.0403(18) 0.0372(19) 0.0305(16) -0.0019(14) -0.0084(14) 0.0002(15)
C01P 0.0471(19) 0.0247(16) 0.0266(15) 0.0026(12) -0.0047(14) -0.0004(14)
C01Q 0.0469(19) 0.0232(16) 0.0341(17) 0.0023(13) -0.0060(14) -0.0018(14)
C01R 0.046(2) 0.041(2) 0.048(2) -0.0020(17) -0.0129(17) -0.0013(17)
C01S 0.0442(19) 0.0343(19) 0.0342(17) 0.0030(14) -0.0123(14) -0.0005(15)
C01T 0.0453(19) 0.0330(18) 0.0289(16) -0.0012(14) -0.0044(14) -0.0067(15)
C01U 0.0407(19) 0.047(2) 0.0321(17) 0.0015(15) -0.0032(14) -0.0002(16)
C01V 0.044(2) 0.036(2) 0.0431(19) -0.0116(16) -0.0028(15) 0.0035(16)
C01W 0.053(2) 0.0306(18) 0.0347(18) 0.0030(14) -0.0010(15) -0.0013(16)
C01X 0.046(2) 0.045(2) 0.0277(16) -0.0015(15) -0.0057(14) 0.0043(16)
C01Y 0.047(2) 0.0345(19) 0.0363(18) -0.0081(15) -0.0027(15) -0.0027(16)
C01Z 0.0376(18) 0.053(2) 0.0367(18) -0.0022(16) 0.0025(14) -0.0015(17)
C020 0.046(2) 0.0327(19) 0.045(2) -0.0043(15) -0.0076(16) -0.0022(16)
C021 0.058(2) 0.041(2) 0.0289(17) -0.0033(15) -0.0062(15) -0.0064(17)
C022 0.0382(18) 0.052(2) 0.0326(17) -0.0012(16) 0.0002(14) -0.0034(16)
C023 0.045(2) 0.050(2) 0.0276(16) -0.0048(15) -0.0033(14) -0.0002(17)
C024 0.0366(18) 0.047(2) 0.042(2) 0.0040(16) 0.0007(15) 0.0045(16)
C025 0.056(2) 0.048(2) 0.0257(16) -0.0003(15) -0.0011(15) 0.0069(18)
N026 0.075(3) 0.071(3) 0.057(2) -0.015(2) 0.0169(19) 0.005(2)
C027 0.0432(19) 0.039(2) 0.0386(18) 0.0032(15) -0.0059(15) 0.0022(16)
C028 0.054(2) 0.040(2) 0.0387(19) -0.0111(16) -0.0152(16) 0.0060(17)
C029 0.044(2) 0.061(3) 0.0367(19) 0.0047(18) -0.0016(16) 0.0072(18)
C02A 0.049(2) 0.064(3) 0.0298(17) 0.0049(17) -0.0065(16) 0.0036(19)
C02B 0.046(2) 0.050(2) 0.0214(15) -0.0033(14) -0.0015(13) -0.0047(17)
C02C 0.045(2) 0.048(2) 0.0331(17) 0.0031(16) -0.0063(15) 0.0065(17)
C02D 0.0433(19) 0.036(2) 0.0420(19) 0.0056(15) -0.0006(15) -0.0026(16)
C02E 0.045(2) 0.047(2) 0.049(2) -0.0059(18) 0.0073(17) -0.0040(17)
C02F 0.046(2) 0.042(2) 0.0377(18) 0.0003(16) -0.0063(15) -0.0060(17)
C02G 0.057(2) 0.052(2) 0.0305(17) -0.0062(16) 0.0037(16) 0.0068(19)
C02H 0.051(2) 0.047(2) 0.0369(18) 0.0033(16) -0.0013(16) -0.0086(18)
C02I 0.0422(19) 0.041(2) 0.0426(19) 0.0039(16) -0.0171(16) -0.0035(16)
C02J 0.048(2) 0.038(2) 0.043(2) -0.0067(16) -0.0023(16) 0.0031(16)
C02K 0.043(2) 0.054(3) 0.055(2) 0.0004(19) -0.0096(18) 0.0050(18)
C02L 0.053(2) 0.0273(18) 0.046(2) -0.0010(15) -0.0065(17) -0.0004(16)
C02M 0.054(2) 0.0309(19) 0.0406(19) -0.0038(15) 0.0016(16) -0.0009(16)
C02N 0.050(2) 0.042(2) 0.0362(18) -0.0001(16) 0.0003(15) 0.0033(17)
C02O 0.056(2) 0.058(3) 0.042(2) 0.0096(19) 0.0057(18) 0.011(2)
C02P 0.049(2) 0.061(3) 0.059(3) 0.007(2) 0.0035(19) -0.002(2)
C02Q 0.048(2) 0.049(2) 0.047(2) -0.0081(18) 0.0048(17) 0.0011(18)
C02R 0.050(2) 0.051(2) 0.046(2) -0.0036(18) -0.0007(17) 0.0052(18)
C02S 0.039(2) 0.055(3) 0.065(3) 0.009(2) -0.0071(18) -0.0074(18)
C02T 0.049(2) 0.045(2) 0.0332(17) 0.0011(15) -0.0051(15) 0.0013(17)
C02U 0.053(2) 0.056(3) 0.0354(19) -0.0055(17) -0.0106(16) -0.0098(19)
C02V 0.053(2) 0.051(2) 0.047(2) 0.0062(18) 0.0039(18) 0.0073(19)
C02W 0.050(2) 0.060(3) 0.0274(17) 0.0008(17) -0.0083(15) 0.0118(19)
C02X 0.042(2) 0.057(3) 0.0397(19) -0.0050(17) -0.0053(15) -0.0003(18)
C02Y 0.045(2) 0.068(3) 0.0370(19) -0.0109(18) -0.0005(16) 0.000(2)
C02Z 0.064(3) 0.040(2) 0.074(3) -0.007(2) 0.019(2) -0.002(2)
C030 0.050(2) 0.070(3) 0.054(2) -0.013(2) 0.0025(19) -0.014(2)
C031 0.052(2) 0.054(3) 0.054(2) 0.008(2) 0.0063(19) 0.011(2)
C032 0.055(2) 0.043(2) 0.056(2) -0.0038(18) -0.0151(19) -0.0034(18)
C033 0.049(2) 0.060(3) 0.047(2) -0.0084(19) -0.0022(18) 0.006(2)
C034 0.067(3) 0.039(2) 0.049(2) 0.0042(17) -0.0062(19) 0.0049(19)
C035 0.047(2) 0.050(2) 0.052(2) 0.0064(18) -0.0008(18) 0.0102(18)
C036 0.058(2) 0.060(3) 0.041(2) -0.0066(19) -0.0087(18) 0.004(2)
C037 0.060(3) 0.059(3) 0.077(3) -0.007(2) -0.014(2) 0.000(2)
C038 0.071(3) 0.046(3) 0.063(3) 0.015(2) 0.014(2) 0.009(2)
C039 0.057(2) 0.065(3) 0.043(2) -0.004(2) 0.0044(18) 0.008(2)
C03A 0.043(2) 0.058(3) 0.078(3) 0.012(2) -0.014(2) -0.012(2)
C03B 0.081(3) 0.055(3) 0.059(3) 0.003(2) 0.000(2) 0.009(2)
C03C 0.081(3) 0.060(3) 0.061(3) 0.012(2) 0.006(2) 0.013(3)
C03D 0.058(3) 0.055(3) 0.078(3) 0.008(2) -0.021(2) -0.001(2)
C03E 0.061(3) 0.073(3) 0.061(3) 0.008(2) 0.005(2) -0.006(2)
C03F 0.071(4) 0.064(4) 0.138(6) -0.006(4) 0.030(4) -0.003(3)
C03G 0.104(5) 0.053(3) 0.102(4) 0.020(3) 0.048(4) 0.021(3)
C03H 0.095(4) 0.134(6) 0.054(3) -0.010(3) -0.001(3) 0.048(4)
C03I 0.084(4) 0.137(6) 0.065(3) 0.008(4) -0.005(3) 0.022(4)

loop_
_atom_type_symbol
_atom_type_description
_atom_type_scat_dispersion_real
_atom_type_scat_dispersion_imag
_atom_type_scat_source
C C 0.0181 0.0091 'International Tables Vol C Tables 4.2.6.8 and 6.1.1.4'
H H 0.0000 0.0000 'International Tables Vol C Tables 4.2.6.8 and 6.1.1.4'
Cl Cl 0.3639 0.7018 'International Tables Vol C Tables 4.2.6.8 and 6.1.1.4'
N N 0.0311 0.0180 'International Tables Vol C Tables 4.2.6.8 and 6.1.1.4'
O O 0.0492 0.0322 'International Tables Vol C Tables 4.2.6.8 and 6.1.1.4'
S S 0.3331 0.5567 'International Tables Vol C Tables 4.2.6.8 and 6.1.1.4'

loop_
_geom_angle_atom_site_label_1
_geom_angle_atom_site_label_2
_geom_angle_atom_site_label_3
_geom_angle
_geom_angle_site_symmetry_1
_geom_angle_site_symmetry_3
_geom_angle_publ_flag
C02C S001 C032 103.1(2) . . ?
C02I S003 C03A 102.8(2) . . ?
C02A S004 C034 102.2(2) . . ?
C039 S007 C03E 101.7(2) . . ?
C00Z O00B C01T 116.9(3) . . ?
C019 O00C C01S 117.7(3) . . ?
C012 O00D C01J 116.9(3) . . ?
C01E O00E C01W 115.1(3) . . ?
C01B O00F C01X 118.4(3) . . ?
C016 O00G C02M 118.7(3) . . ?
C01U O00H C02N 116.4(3) . . ?
C01H O00I C02X 119.1(3) . . ?
C02B O00J C02Y 118.8(3) . . ?
C023 O00K C030 118.6(3) . . ?
C01V O00L C033 117.7(3) . . ?
N00Q N00M C019 115.6(3) . . ?
C02W O00N C036 116.4(3) . . ?
C019 N00O N00P 117.0(3) . . ?
C02I N00P N00O 116.1(3) . . ?
N00M N00Q C02I 118.0(3) . . ?
C01U N00R N00S 117.2(3) . . ?
C02C N00S N00R 116.5(3) . . ?
C01B N00T N00W 116.9(3) . . ?
N00V N00U C02C 118.0(3) . . ?
N00U N00V C01U 115.8(3) . . ?
C039 N00W N00T 116.8(4) . . ?
C00Y C00X H00X 119.0 . . ?
C01P C00X H00X 119.0 . . ?
C01P C00X C00Y 121.9(3) . . ?
C00X C00Y C01J 120.5(3) . . ?
C00X C00Y C021 118.0(3) . . ?
C021 C00Y C01J 121.5(3) . . ?
O00B C00Z C01G 116.7(3) . . ?
O00B C00Z C01O 124.5(3) . . ?
C01O C00Z C01G 118.8(3) . . ?
N01L N010 C02A 116.7(3) . . ?
N01D N011 C02A 118.8(4) . . ?
O00D C012 C015 115.1(3) . . ?
C013 C012 O00D 124.3(3) . . ?
C013 C012 C015 120.5(3) . . ?
C012 C013 H013 119.7 . . ?
C012 C013 C014 120.7(3) . . ?
C014 C013 H013 119.7 . . ?
C013 C014 C01X 119.6(3) . . ?
C01E C014 C013 118.9(3) . . ?
C01E C014 C01X 121.5(3) . . ?
C012 C015 C01S 118.6(3) . . ?
C018 C015 C012 118.6(3) . . ?
C018 C015 C01S 122.8(3) . . ?
O00G C016 C017 125.1(3) . . ?
C01M C016 O00G 115.4(3) . . ?
C01M C016 C017 119.5(3) . . ?
C016 C017 H017 120.2 . . ?
C016 C017 C01G 119.6(3) . . ?
C01G C017 H017 120.2 . . ?
C015 C018 H018 119.4 . . ?
C015 C018 C01E 121.2(3) . . ?
C01E C018 H018 119.4 . . ?
O00C C019 N00M 111.3(3) . . ?
N00O C019 O00C 121.1(3) . . ?
N00O C019 N00M 127.6(3) . . ?
N026 N01A C01B 116.0(4) . . ?
O00F C01B N01A 112.0(3) . . ?
N00T C01B O00F 121.0(3) . . ?
N00T C01B N01A 126.8(4) . . ?
C01N C01C C02M 120.0(3) . . ?
C01Q C01C C01N 118.6(3) . . ?
C01Q C01C C02M 121.4(3) . . ?
N011 N01D C02W 116.7(4) . . ?
O00E C01E C014 118.8(3) . . ?
O00E C01E C018 121.1(3) . . ?
C014 C01E C018 120.1(3) . . ?
C01Z C01F H01F 119.6 . . ?
C01Z C01F C022 120.8(4) . . ?
C022 C01F H01F 119.6 . . ?
C00Z C01G C017 121.1(3) . . ?
C00Z C01G H01G 119.5 . . ?
C017 C01G H01G 119.5 . . ?
O00I C01H C01Y 116.4(3) . . ?
O00I C01H C02G 123.6(3) . . ?
C02G C01H C01Y 120.0(3) . . ?
C01Q C01I C01W 121.8(3) . . ?
C01Q C01I C027 119.4(3) . . ?
C027 C01I C01W 118.8(3) . . ?
O00D C01J C00Y 112.1(3) . . ?
O00D C01J H01A 109.2 . . ?
O00D C01J H01B 109.2 . . ?
C00Y C01J H01A 109.2 . . ?
C00Y C01J H01B 109.2 . . ?
H01A C01J H01B 107.9 . . ?
C025 C01K H01K 119.7 . . ?
C025 C01K C02B 120.5(4) . . ?
C02B C01K H01K 119.7 . . ?
C02W N01L N010 115.8(4) . . ?
C016 C01M H01M 119.5 . . ?
C016 C01M C01O 120.9(3) . . ?
C01O C01M H01M 119.5 . . ?
C01C C01N H01N 120.0 . . ?
C01R C01N C01C 119.9(3) . . ?
C01R C01N H01N 120.0 . . ?
C00Z C01O C01M 119.9(3) . . ?
C00Z C01O H01O 120.0 . . ?
C01M C01O H01O 120.0 . . ?
C00X C01P C01T 120.4(3) . . ?
C00X C01P C02F 119.2(3) . . ?
C02F C01P C01T 120.2(3) . . ?
C01C C01Q H01Q 119.2 . . ?
C01I C01Q C01C 121.6(3) . . ?
C01I C01Q H01Q 119.2 . . ?
C01N C01R H01R 119.5 . . ?
C01N C01R C027 121.0(4) . . ?
C027 C01R H01R 119.5 . . ?
O00C C01S C015 112.3(3) . . ?
O00C C01S H01C 109.1 . . ?
O00C C01S H01D 109.1 . . ?
C015 C01S H01C 109.1 . . ?
C015 C01S H01D 109.1 . . ?
H01C C01S H01D 107.9 . . ?
O00B C01T C01P 113.4(3) . . ?
O00B C01T H01E 108.9 . . ?
O00B C01T H01H 108.9 . . ?
C01P C01T H01E 108.9 . . ?
C01P C01T H01H 108.9 . . ?
H01E C01T H01H 107.7 . . ?
O00H C01U N00V 112.6(3) . . ?
N00R C01U O00H 120.5(3) . . ?
N00R C01U N00V 126.8(4) . . ?
C028 C01V O00L 114.8(3) . . ?
C02J C01V O00L 124.3(4) . . ?
C02J C01V C028 120.8(4) . . ?
O00E C01W C01I 113.3(3) . . ?
O00E C01W H01I 108.9 . . ?
O00E C01W H01J 108.9 . . ?
C01I C01W H01I 108.9 . . ?
C01I C01W H01J 108.9 . . ?
H01I C01W H01J 107.7 . . ?
O00F C01X C014 110.6(3) . . ?
O00F C01X H01L 109.5 . . ?
O00F C01X H01P 109.5 . . ?
C014 C01X H01L 109.5 . . ?
C014 C01X H01P 109.5 . . ?
H01L C01X H01P 108.1 . . ?
C01H C01Y C02N 119.3(3) . . ?
C02J C01Y C01H 119.2(3) . . ?
C02J C01Y C02N 121.5(3) . . ?
C01F C01Z C02Q 119.1(3) . . ?
C01F C01Z C02Y 121.3(4) . . ?
C02Q C01Z C02Y 119.5(4) . . ?
C02K C020 C02V 118.1(4) . . ?
C02K C020 C032 119.9(4) . . ?
C02V C020 C032 121.8(4) . . ?
C00Y C021 H021 119.7 . . ?
C02U C021 C00Y 120.7(3) . . ?
C02U C021 H021 119.7 . . ?
C01F C022 C02X 121.8(4) . . ?
C029 C022 C01F 119.1(4) . . ?
C029 C022 C02X 119.1(3) . . ?
O00K C023 C025 115.1(3) . . ?
C02H C023 O00K 125.6(4) . . ?
C02H C023 C025 119.4(4) . . ?
C02D C024 C033 121.0(4) . . ?
C02O C024 C02D 119.8(4) . . ?
C02O C024 C033 119.2(4) . . ?
C01K C025 C023 120.3(4) . . ?
C01K C025 H025 119.8 . . ?
C023 C025 H025 119.8 . . ?
N01A N026 C039 117.8(4) . . ?
C01I C027 C01R 119.5(4) . . ?
C01I C027 H027 120.3 . . ?
C01R C027 H027 120.3 . . ?
C01V C028 C02G 118.8(3) . . ?
C01V C028 C036 121.8(4) . . ?
C02G C028 C036 119.4(4) . . ?
C022 C029 H029 120.0 . . ?
C022 C029 C031 120.1(4) . . ?
C031 C029 H029 120.0 . . ?
N010 C02A S004 120.1(3) . . ?
N011 C02A S004 116.7(3) . . ?
N011 C02A N010 123.1(4) . . ?
O00J C02B C01K 116.0(3) . . ?
O00J C02B C02T 124.3(4) . . ?
C01K C02B C02T 119.7(4) . . ?
N00S C02C S001 121.6(3) . . ?
N00S C02C N00U 125.7(4) . . ?
N00U C02C S001 112.7(3) . . ?
C024 C02D H02D 119.3 . . ?
C02E C02D C024 121.3(4) . . ?
C02E C02D H02D 119.3 . . ?
C02D C02E C02Z 117.8(4) . . ?
C02D C02E C030 122.1(4) . . ?
C02Z C02E C030 120.0(4) . . ?
C01P C02F H02L 120.3 . . ?
C02U C02F C01P 119.4(4) . . ?
C02U C02F H02L 120.3 . . ?
C01H C02G C028 120.3(4) . . ?
C01H C02G H02G 119.8 . . ?
C028 C02G H02G 119.8 . . ?
C023 C02H H02H 119.8 . . ?
C023 C02H C02T 120.4(4) . . ?
C02T C02H H02H 119.8 . . ?
N00P C02I S003 121.7(3) . . ?
N00P C02I N00Q 125.6(3) . . ?
N00Q C02I S003 112.6(3) . . ?
C01V C02J C01Y 120.9(4) . . ?
C01V C02J H02J 119.6 . . ?
C01Y C02J H02J 119.6 . . ?
C020 C02K H02K 119.1 . . ?
C020 C02K C02R 121.8(4) . . ?
C02R C02K H02K 119.1 . . ?
C02R C02L C034 123.0(4) . . ?
C035 C02L C02R 118.4(4) . . ?
C035 C02L C034 118.6(4) . . ?
O00G C02M C01C 113.7(3) . . ?
O00G C02M H02M 108.8 . . ?
O00G C02M H02N 108.8 . . ?
C01C C02M H02M 108.8 . . ?
C01C C02M H02N 108.8 . . ?
H02M C02M H02N 107.7 . . ?
O00H C02N C01Y 113.0(3) . . ?
O00H C02N H02A 109.0 . . ?
O00H C02N H02B 109.0 . . ?
C01Y C02N H02A 109.0 . . ?
C01Y C02N H02B 109.0 . . ?
H02A C02N H02B 107.8 . . ?
C024 C02O H02O 120.2 . . ?
C038 C02O C024 119.6(4) . . ?
C038 C02O H02O 120.2 . . ?
C037 C02P C03C 118.1(4) . . ?
C037 C02P C03E 123.4(5) . . ?
C03C C02P C03E 118.5(4) . . ?
C01Z C02Q H02Q 119.8 . . ?
C031 C02Q C01Z 120.4(4) . . ?
C031 C02Q H02Q 119.8 . . ?
C02K C02R H02R 120.0 . . ?
C02L C02R C02K 119.9(4) . . ?
C02L C02R H02R 120.0 . . ?
C03B C02S C03A 121.2(4) . . ?
C03D C02S C03A 120.8(4) . . ?
C03D C02S C03B 117.9(4) . . ?
C02B C02T C02H 119.6(4) . . ?
C02B C02T H02T 120.2 . . ?
C02H C02T H02T 120.2 . . ?
C021 C02U C02F 120.8(4) . . ?
C021 C02U H02U 119.6 . . ?
C02F C02U H02U 119.6 . . ?
C020 C02V H02V 119.8 . . ?
C035 C02V C020 120.3(4) . . ?
C035 C02V H02V 119.8 . . ?
N01D C02W O00N 113.0(4) . . ?
N01L C02W O00N 119.4(4) . . ?
N01L C02W N01D 127.5(4) . . ?
O00I C02X C022 112.1(3) . . ?
O00I C02X H02C 109.2 . . ?
O00I C02X H02E 109.2 . . ?
C022 C02X H02C 109.2 . . ?
C022 C02X H02E 109.2 . . ?
H02C C02X H02E 107.9 . . ?
O00J C02Y C01Z 114.8(3) . . ?
O00J C02Y H02F 108.6 . . ?
O00J C02Y H02I 108.6 . . ?
C01Z C02Y H02F 108.6 . . ?
C01Z C02Y H02I 108.6 . . ?
H02F C02Y H02I 107.5 . . ?
C02E C02Z H02Z 119.8 . . ?
C038 C02Z C02E 120.5(4) . . ?
C038 C02Z H02Z 119.8 . . ?
O00K C030 C02E 114.3(4) . . ?
O00K C030 H03A 108.7 . . ?
O00K C030 H03B 108.7 . . ?
C02E C030 H03A 108.7 . . ?
C02E C030 H03B 108.7 . . ?
H03A C030 H03B 107.6 . . ?
C029 C031 H031 119.8 . . ?
C02Q C031 C029 120.4(4) . . ?
C02Q C031 H031 119.8 . . ?
S001 C032 H03C 108.1 . . ?
S001 C032 H03D 108.1 . . ?
C020 C032 S001 116.6(3) . . ?
C020 C032 H03C 108.1 . . ?
C020 C032 H03D 108.1 . . ?
H03C C032 H03D 107.3 . . ?
O00L C033 C024 111.9(3) . . ?
O00L C033 H03E 109.2 . . ?
O00L C033 H03F 109.2 . . ?
C024 C033 H03E 109.2 . . ?
C024 C033 H03F 109.2 . . ?
H03E C033 H03F 107.9 . . ?
S004 C034 H03G 108.4 . . ?
S004 C034 H03H 108.4 . . ?
C02L C034 S004 115.5(3) . . ?
C02L C034 H03G 108.4 . . ?
C02L C034 H03H 108.4 . . ?
H03G C034 H03H 107.5 . . ?
C02L C035 C02V 121.4(4) . . ?
C02L C035 H035 119.3 . . ?
C02V C035 H035 119.3 . . ?
O00N C036 C028 111.6(3) . . ?
O00N C036 H03I 109.3 . . ?
O00N C036 H03J 109.3 . . ?
C028 C036 H03I 109.3 . . ?
C028 C036 H03J 109.3 . . ?
H03I C036 H03J 108.0 . . ?
C02P C037 H037 120.1 . . ?
C02P C037 C03D 119.7(5) . . ?
C03D C037 H037 120.1 . . ?
C02O C038 C02Z 121.0(4) . . ?
C02O C038 H038 119.5 . . ?
C02Z C038 H038 119.5 . . ?
N00W C039 S007 120.9(4) . . ?
N00W C039 N026 125.5(4) . . ?
N026 C039 S007 113.6(3) . . ?
S003 C03A H03K 108.0 . . ?
S003 C03A H03L 108.0 . . ?
C02S C03A S003 117.2(3) . . ?
C02S C03A H03K 108.0 . . ?
C02S C03A H03L 108.0 . . ?
H03K C03A H03L 107.2 . . ?
C02S C03B H03M 119.7 . . ?
C03C C03B C02S 120.5(5) . . ?
C03C C03B H03M 119.7 . . ?
C02P C03C H03N 119.2 . . ?
C03B C03C C02P 121.6(5) . . ?
C03B C03C H03N 119.2 . . ?
C02S C03D C037 122.2(5) . . ?
C02S C03D H03O 118.9 . . ?
C037 C03D H03O 118.9 . . ?
S007 C03E H03P 107.8 . . ?
S007 C03E H03Q 107.8 . . ?
C02P C03E S007 118.2(4) . . ?
C02P C03E H03P 107.8 . . ?
C02P C03E H03Q 107.8 . . ?
H03P C03E H03Q 107.1 . . ?
Cl5 C03F H03V 109.1 . . ?
Cl5 C03F H03W 109.1 . . ?
H03V C03F H03W 107.8 . . ?
C03G C03F Cl5 112.4(4) . . ?
C03G C03F H03V 109.1 . . ?
C03G C03F H03W 109.1 . . ?
Cl4 C03G H03X 108.6 . . ?
Cl4 C03G H03Y 108.6 . . ?
C03F C03G Cl4 114.6(4) . . ?
C03F C03G H03X 108.6 . . ?
C03F C03G H03Y 108.6 . . ?
H03X C03G H03Y 107.6 . . ?
Cl2 C03H H03R 111.1 . . ?
Cl2 C03H H03S 111.1 . . ?
H03R C03H H03S 109.1 . . ?
C03I C03H Cl2 103.4(5) . . ?
C03I C03H H03R 111.1 . . ?
C03I C03H H03S 111.1 . . ?
Cl3 C03I H03T 110.9 . . ?
Cl3 C03I H03U 110.9 . . ?
C03H C03I Cl3 104.4(5) . . ?
C03H C03I H03T 110.9 . . ?
C03H C03I H03U 110.9 . . ?
H03T C03I H03U 108.9 . . ?

loop_
_geom_bond_atom_site_label_1
_geom_bond_atom_site_label_2
_geom_bond_distance
_geom_bond_site_symmetry_2
_geom_bond_publ_flag
S001 C02C 1.754(4) . ?
S001 C032 1.797(5) . ?
Cl3 C03I 1.799(8) . ?
S003 C02I 1.734(4) . ?
S003 C03A 1.811(5) . ?
S004 C02A 1.736(5) . ?
S004 C034 1.787(5) . ?
Cl4 C03G 1.776(6) . ?
Cl5 C03F 1.806(7) . ?
S007 C039 1.744(5) . ?
S007 C03E 1.804(6) . ?
Cl2 C03H 1.933(8) . ?
O00B C00Z 1.377(4) . ?
O00B C01T 1.439(4) . ?
O00C C019 1.333(4) . ?
O00C C01S 1.444(4) . ?
O00D C012 1.382(4) . ?
O00D C01J 1.440(4) . ?
O00E C01E 1.382(4) . ?
O00E C01W 1.430(5) . ?
O00F C01B 1.325(5) . ?
O00F C01X 1.456(4) . ?
O00G C016 1.381(4) . ?
O00G C02M 1.423(5) . ?
O00H C01U 1.341(5) . ?
O00H C02N 1.447(5) . ?
O00I C01H 1.378(4) . ?
O00I C02X 1.455(5) . ?
O00J C02B 1.380(5) . ?
O00J C02Y 1.424(5) . ?
O00K C023 1.374(5) . ?
O00K C030 1.431(6) . ?
O00L C01V 1.394(5) . ?
O00L C033 1.410(5) . ?
N00M N00Q 1.308(5) . ?
N00M C019 1.358(5) . ?
O00N C02W 1.363(5) . ?
O00N C036 1.448(6) . ?
N00O N00P 1.349(4) . ?
N00O C019 1.305(5) . ?
N00P C02I 1.337(5) . ?
N00Q C02I 1.353(5) . ?
N00R N00S 1.345(5) . ?
N00R C01U 1.321(5) . ?
N00S C02C 1.317(5) . ?
N00T N00W 1.344(5) . ?
N00T C01B 1.325(5) . ?
N00U N00V 1.309(5) . ?
N00U C02C 1.363(5) . ?
N00V C01U 1.351(5) . ?
N00W C039 1.333(5) . ?
C00X H00X 0.9500 . ?
C00X C00Y 1.393(5) . ?
C00X C01P 1.382(5) . ?
C00Y C01J 1.498(5) . ?
C00Y C021 1.391(5) . ?
C00Z C01G 1.390(5) . ?
C00Z C01O 1.388(5) . ?
N010 N01L 1.347(5) . ?
N010 C02A 1.360(5) . ?
N011 N01D 1.297(6) . ?
N011 C02A 1.332(5) . ?
C012 C013 1.383(5) . ?
C012 C015 1.396(5) . ?
C013 H013 0.9500 . ?
C013 C014 1.395(5) . ?
C014 C01E 1.387(5) . ?
C014 C01X 1.514(5) . ?
C015 C018 1.381(5) . ?
C015 C01S 1.508(4) . ?
C016 C017 1.388(5) . ?
C016 C01M 1.380(5) . ?
C017 H017 0.9500 . ?
C017 C01G 1.390(5) . ?
C018 H018 0.9500 . ?
C018 C01E 1.390(5) . ?
N01A C01B 1.349(5) . ?
N01A N026 1.322(6) . ?
C01C C01N 1.402(5) . ?
C01C C01Q 1.394(5) . ?
C01C C02M 1.501(5) . ?
N01D C02W 1.312(6) . ?
C01F H01F 0.9500 . ?
C01F C01Z 1.390(5) . ?
C01F C022 1.401(5) . ?
C01G H01G 0.9500 . ?
C01H C01Y 1.389(5) . ?
C01H C02G 1.382(5) . ?
C01I C01Q 1.381(5) . ?
C01I C01W 1.516(5) . ?
C01I C027 1.390(5) . ?
C01J H01A 0.9900 . ?
C01J H01B 0.9900 . ?
C01K H01K 0.9500 . ?
C01K C025 1.374(6) . ?
C01K C02B 1.384(6) . ?
N01L C02W 1.309(5) . ?
C01M H01M 0.9500 . ?
C01M C01O 1.389(5) . ?
C01N H01N 0.9500 . ?
C01N C01R 1.374(6) . ?
C01O H01O 0.9500 . ?
C01P C01T 1.509(5) . ?
C01P C02F 1.392(5) . ?
C01Q H01Q 0.9500 . ?
C01R H01R 0.9500 . ?
C01R C027 1.395(5) . ?
C01S H01C 0.9900 . ?
C01S H01D 0.9900 . ?
C01T H01E 0.9900 . ?
C01T H01H 0.9900 . ?
C01V C028 1.376(6) . ?
C01V C02J 1.371(5) . ?
C01W H01I 0.9900 . ?
C01W H01J 0.9900 . ?
C01X H01L 0.9900 . ?
C01X H01P 0.9900 . ?
C01Y C02J 1.377(5) . ?
C01Y C02N 1.512(5) . ?
C01Z C02Q 1.393(6) . ?
C01Z C02Y 1.516(5) . ?
C020 C02K 1.368(6) . ?
C020 C02V 1.396(6) . ?
C020 C032 1.515(5) . ?
C021 H021 0.9500 . ?
C021 C02U 1.380(6) . ?
C022 C029 1.383(6) . ?
C022 C02X 1.516(6) . ?
C023 C025 1.400(6) . ?
C023 C02H 1.371(6) . ?
C024 C02D 1.393(5) . ?
C024 C02O 1.371(6) . ?
C024 C033 1.508(6) . ?
C025 H025 0.9500 . ?
N026 C039 1.352(6) . ?
C027 H027 0.9500 . ?
C028 C02G 1.400(6) . ?
C028 C036 1.508(5) . ?
C029 H029 0.9500 . ?
C029 C031 1.397(6) . ?
C02B C02T 1.385(5) . ?
C02D H02D 0.9500 . ?
C02D C02E 1.381(6) . ?
C02E C02Z 1.389(6) . ?
C02E C030 1.503(6) . ?
C02F H02L 0.9500 . ?
C02F C02U 1.387(5) . ?
C02G H02G 0.9500 . ?
C02H H02H 0.9500 . ?
C02H C02T 1.406(6) . ?
C02J H02J 0.9500 . ?
C02K H02K 0.9500 . ?
C02K C02R 1.391(6) . ?
C02L C02R 1.391(6) . ?
C02L C034 1.514(5) . ?
C02L C035 1.375(6) . ?
C02M H02M 0.9900 . ?
C02M H02N 0.9900 . ?
C02N H02A 0.9900 . ?
C02N H02B 0.9900 . ?
C02O H02O 0.9500 . ?
C02O C038 1.362(7) . ?
C02P C037 1.384(7) . ?
C02P C03C 1.387(7) . ?
C02P C03E 1.517(7) . ?
C02Q H02Q 0.9500 . ?
C02Q C031 1.373(6) . ?
C02R H02R 0.9500 . ?
C02S C03A 1.507(6) . ?
C02S C03B 1.386(7) . ?
C02S C03D 1.370(7) . ?
C02T H02T 0.9500 . ?
C02U H02U 0.9500 . ?
C02V H02V 0.9500 . ?
C02V C035 1.383(6) . ?
C02X H02C 0.9900 . ?
C02X H02E 0.9900 . ?
C02Y H02F 0.9900 . ?
C02Y H02I 0.9900 . ?
C02Z H02Z 0.9500 . ?
C02Z C038 1.385(7) . ?
C030 H03A 0.9900 . ?
C030 H03B 0.9900 . ?
C031 H031 0.9500 . ?
C032 H03C 0.9900 . ?
C032 H03D 0.9900 . ?
C033 H03E 0.9900 . ?
C033 H03F 0.9900 . ?
C034 H03G 0.9900 . ?
C034 H03H 0.9900 . ?
C035 H035 0.9500 . ?
C036 H03I 0.9900 . ?
C036 H03J 0.9900 . ?
C037 H037 0.9500 . ?
C037 C03D 1.393(7) . ?
C038 H038 0.9500 . ?
C03A H03K 0.9900 . ?
C03A H03L 0.9900 . ?
C03B H03M 0.9500 . ?
C03B C03C 1.379(7) . ?
C03C H03N 0.9500 . ?
C03D H03O 0.9500 . ?
C03E H03P 0.9900 . ?
C03E H03Q 0.9900 . ?
C03F H03V 0.9900 . ?
C03F H03W 0.9900 . ?
C03F C03G 1.448(10) . ?
C03G H03X 0.9900 . ?
C03G H03Y 0.9900 . ?
C03H H03R 0.9900 . ?
C03H H03S 0.9900 . ?
C03H C03I 1.378(9) . ?
C03I H03T 0.9900 . ?
C03I H03U 0.9900 . ?

loop_
_geom_torsion_atom_site_label_1
_geom_torsion_atom_site_label_2
_geom_torsion_atom_site_label_3
_geom_torsion_atom_site_label_4
_geom_torsion
_geom_torsion_site_symmetry_1
_geom_torsion_site_symmetry_2
_geom_torsion_site_symmetry_3
_geom_torsion_site_symmetry_4
_geom_torsion_publ_flag
Cl5 C03F C03G Cl4 57.1(6) . . . . ?
Cl2 C03H C03I Cl3 179.7(3) . . . . ?
O00B C00Z C01G C017 178.1(3) . . . . ?
O00B C00Z C01O C01M -176.1(3) . . . . ?
O00D C012 C013 C014 173.9(3) . . . . ?
O00D C012 C015 C018 -176.3(3) . . . . ?
O00D C012 C015 C01S 3.3(5) . . . . ?
O00G C016 C017 C01G -176.5(3) . . . . ?
O00G C016 C01M C01O 178.6(3) . . . . ?
O00I C01H C01Y C02J -178.0(3) . . . . ?
O00I C01H C01Y C02N 1.9(5) . . . . ?
O00I C01H C02G C028 178.9(4) . . . . ?
O00J C02B C02T C02H 178.8(3) . . . . ?
O00K C023 C025 C01K 179.0(3) . . . . ?
O00K C023 C02H C02T -179.8(3) . . . . ?
O00L C01V C028 C02G 175.6(3) . . . . ?
O00L C01V C028 C036 -3.6(5) . . . . ?
O00L C01V C02J C01Y -174.2(3) . . . . ?
N00M N00Q C02I S003 -178.6(2) . . . . ?
N00M N00Q C02I N00P 2.9(5) . . . . ?
N00O N00P C02I S003 179.2(2) . . . . ?
N00O N00P C02I N00Q -2.3(5) . . . . ?
N00P N00O C019 O00C -177.4(3) . . . . ?
N00P N00O C019 N00M 3.1(5) . . . . ?
N00Q N00M C019 O00C 177.9(3) . . . . ?
N00Q N00M C019 N00O -2.6(5) . . . . ?
N00R N00S C02C S001 178.5(3) . . . . ?
N00R N00S C02C N00U 1.2(5) . . . . ?
N00S N00R C01U O00H -177.1(3) . . . . ?
N00S N00R C01U N00V -0.6(5) . . . . ?
N00T N00W C039 S007 179.9(3) . . . . ?
N00T N00W C039 N026 -3.1(6) . . . . ?
N00U N00V C01U O00H 178.2(3) . . . . ?
N00U N00V C01U N00R 1.5(5) . . . . ?
N00V N00U C02C S001 -177.8(3) . . . . ?
N00V N00U C02C N00S -0.4(6) . . . . ?
N00W N00T C01B O00F 178.6(3) . . . . ?
N00W N00T C01B N01A 3.5(6) . . . . ?
C00X C00Y C01J O00D 33.1(4) . . . . ?
C00X C00Y C021 C02U -1.2(5) . . . . ?
C00X C01P C01T O00B -30.5(4) . . . . ?
C00X C01P C02F C02U 0.6(5) . . . . ?
C00Y C00X C01P C01T -177.6(3) . . . . ?
C00Y C00X C01P C02F -2.4(5) . . . . ?
C00Y C021 C02U C02F -0.4(6) . . . . ?
C00Z O00B C01T C01P -81.2(4) . . . . ?
N010 N01L C02W O00N -172.5(3) . . . . ?
N010 N01L C02W N01D 9.3(6) . . . . ?
N011 N01D C02W O00N 172.7(3) . . . . ?
N011 N01D C02W N01L -9.0(6) . . . . ?
C012 O00D C01J C00Y 65.0(4) . . . . ?
C012 C013 C014 C01E 1.2(5) . . . . ?
C012 C013 C014 C01X -177.1(3) . . . . ?
C012 C015 C018 C01E 2.7(5) . . . . ?
C012 C015 C01S O00C 174.6(3) . . . . ?
C013 C012 C015 C018 -0.3(5) . . . . ?
C013 C012 C015 C01S 179.3(3) . . . . ?
C013 C014 C01E O00E -179.4(3) . . . . ?
C013 C014 C01E C018 1.2(5) . . . . ?
C013 C014 C01X O00F 58.7(4) . . . . ?
C015 C012 C013 C014 -1.7(5) . . . . ?
C015 C018 C01E O00E 177.4(3) . . . . ?
C015 C018 C01E C014 -3.2(5) . . . . ?
C016 O00G C02M C01C -78.0(4) . . . . ?
C016 C017 C01G C00Z -1.6(5) . . . . ?
C016 C01M C01O C00Z -2.6(5) . . . . ?
C017 C016 C01M C01O -1.0(5) . . . . ?
C018 C015 C01S O00C -5.8(5) . . . . ?
C019 O00C C01S C015 73.1(4) . . . . ?
C019 N00M N00Q C02I -0.5(4) . . . . ?
C019 N00O N00P C02I -0.6(4) . . . . ?
N01A N026 C039 S007 -179.8(4) . . . . ?
N01A N026 C039 N00W 3.0(7) . . . . ?
C01B O00F C01X C014 81.9(4) . . . . ?
C01B N00T N00W C039 -0.1(5) . . . . ?
C01B N01A N026 C039 0.3(6) . . . . ?
C01C C01N C01R C027 0.8(6) . . . . ?
N01D N011 C02A S004 -173.5(3) . . . . ?
N01D N011 C02A N010 9.7(6) . . . . ?
C01E O00E C01W C01I 97.4(3) . . . . ?
C01E C014 C01X O00F -119.5(4) . . . . ?
C01F C01Z C02Q C031 -0.5(6) . . . . ?
C01F C01Z C02Y O00J -19.9(5) . . . . ?
C01F C022 C029 C031 -0.5(6) . . . . ?
C01F C022 C02X O00I 108.6(4) . . . . ?
C01G C00Z C01O C01M 4.0(5) . . . . ?
C01H O00I C02X C022 -88.7(4) . . . . ?
C01H C01Y C02J C01V -1.5(6) . . . . ?
C01H C01Y C02N O00H 156.0(3) . . . . ?
C01J O00D C012 C013 37.0(5) . . . . ?
C01J O00D C012 C015 -147.1(3) . . . . ?
C01J C00Y C021 C02U -178.3(4) . . . . ?
C01K C02B C02T C02H -1.7(5) . . . . ?
N01L N010 C02A S004 174.1(3) . . . . ?
N01L N010 C02A N011 -9.1(6) . . . . ?
C01M C016 C017 C01G 3.1(5) . . . . ?
C01N C01C C01Q C01I -1.4(5) . . . . ?
C01N C01C C02M O00G 174.7(3) . . . . ?
C01N C01R C027 C01I -1.4(6) . . . . ?
C01O C00Z C01G C017 -1.9(5) . . . . ?
C01P C00X C00Y C01J 179.7(3) . . . . ?
C01P C00X C00Y C021 2.6(5) . . . . ?
C01P C02F C02U C021 0.7(6) . . . . ?
C01Q C01C C01N C01R 0.6(5) . . . . ?
C01Q C01C C02M O00G -7.6(5) . . . . ?
C01Q C01I C01W O00E 3.8(5) . . . . ?
C01Q C01I C027 C01R 0.6(5) . . . . ?
C01S O00C C019 N00M -170.6(3) . . . . ?
C01S O00C C019 N00O 9.9(4) . . . . ?
C01S C015 C018 C01E -176.9(3) . . . . ?
C01T O00B C00Z C01G -173.2(3) . . . . ?
C01T O00B C00Z C01O 6.8(5) . . . . ?
C01T C01P C02F C02U 175.9(3) . . . . ?
C01U O00H C02N C01Y -77.3(4) . . . . ?
C01U N00R N00S C02C -0.7(5) . . . . ?
C01V O00L C033 C024 -66.3(4) . . . . ?
C01V C028 C02G C01H -0.5(6) . . . . ?
C01V C028 C036 O00N 148.1(4) . . . . ?
C01W O00E C01E C014 133.7(3) . . . . ?
C01W O00E C01E C018 -46.8(4) . . . . ?
C01W C01I C01Q C01C 178.2(3) . . . . ?
C01W C01I C027 C01R -176.9(3) . . . . ?
C01X O00F C01B N00T 1.1(5) . . . . ?
C01X O00F C01B N01A 176.9(3) . . . . ?
C01X C014 C01E O00E -1.1(5) . . . . ?
C01X C014 C01E C018 179.5(3) . . . . ?
C01Y C01H C02G C028 0.7(6) . . . . ?
C01Z C01F C022 C029 1.3(5) . . . . ?
C01Z C01F C022 C02X -179.0(3) . . . . ?
C01Z C02Q C031 C029 1.3(6) . . . . ?
C020 C02K C02R C02L -0.8(7) . . . . ?
C020 C02V C035 C02L -1.2(7) . . . . ?
C021 C00Y C01J O00D -149.9(3) . . . . ?
C022 C01F C01Z C02Q -0.8(6) . . . . ?
C022 C01F C01Z C02Y -176.7(3) . . . . ?
C022 C029 C031 C02Q -0.8(6) . . . . ?
C023 O00K C030 C02E 75.2(5) . . . . ?
C023 C02H C02T C02B 1.2(5) . . . . ?
C024 C02D C02E C02Z -0.5(6) . . . . ?
C024 C02D C02E C030 176.3(4) . . . . ?
C024 C02O C038 C02Z 1.2(7) . . . . ?
C025 C01K C02B O00J -179.5(3) . . . . ?
C025 C01K C02B C02T 0.9(5) . . . . ?
C025 C023 C02H C02T 0.0(5) . . . . ?
N026 N01A C01B O00F -179.0(4) . . . . ?
N026 N01A C01B N00T -3.6(6) . . . . ?
C027 C01I C01Q C01C 0.8(5) . . . . ?
C027 C01I C01W O00E -178.7(3) . . . . ?
C028 C01V C02J C01Y 1.7(6) . . . . ?
C029 C022 C02X O00I -71.8(4) . . . . ?
C02A S004 C034 C02L 74.8(3) . . . . ?
C02A N010 N01L C02W 0.0(5) . . . . ?
C02A N011 N01D C02W -0.9(5) . . . . ?
C02B O00J C02Y C01Z -85.1(4) . . . . ?
C02B C01K C025 C023 0.3(5) . . . . ?
C02C S001 C032 C020 72.7(3) . . . . ?
C02C N00U N00V C01U -0.9(5) . . . . ?
C02D C024 C02O C038 -0.2(6) . . . . ?
C02D C024 C033 O00L -53.3(5) . . . . ?
C02D C02E C02Z C038 1.5(7) . . . . ?
C02D C02E C030 O00K 32.1(6) . . . . ?
C02E C02Z C038 C02O -1.9(7) . . . . ?
C02F C01P C01T O00B 154.3(3) . . . . ?
C02G C01H C01Y C02J 0.3(6) . . . . ?
C02G C01H C01Y C02N -179.8(4) . . . . ?
C02G C028 C036 O00N -31.1(5) . . . . ?
C02H C023 C025 C01K -0.8(5) . . . . ?
C02I S003 C03A C02S -78.9(4) . . . . ?
C02J C01V C028 C02G -0.7(6) . . . . ?
C02J C01V C028 C036 -179.9(4) . . . . ?
C02J C01Y C02N O00H -24.1(5) . . . . ?
C02K C020 C02V C035 2.1(6) . . . . ?
C02K C020 C032 S001 -139.6(4) . . . . ?
C02M O00G C016 C017 -2.4(5) . . . . ?
C02M O00G C016 C01M 177.9(3) . . . . ?
C02M C01C C01N C01R 178.4(3) . . . . ?
C02M C01C C01Q C01I -179.2(3) . . . . ?
C02N O00H C01U N00R 3.5(5) . . . . ?
C02N O00H C01U N00V -173.5(3) . . . . ?
C02N C01Y C02J C01V 178.6(4) . . . . ?
C02O C024 C02D C02E -0.1(6) . . . . ?
C02O C024 C033 O00L 128.1(4) . . . . ?
C02P C037 C03D C02S 1.3(8) . . . . ?
C02Q C01Z C02Y O00J 164.2(4) . . . . ?
C02R C02L C034 S004 8.2(5) . . . . ?
C02R C02L C035 C02V -0.7(6) . . . . ?
C02S C03B C03C C02P -0.9(8) . . . . ?
C02V C020 C02K C02R -1.1(6) . . . . ?
C02V C020 C032 S001 44.6(5) . . . . ?
C02W O00N C036 C028 -72.1(4) . . . . ?
C02X O00I C01H C01Y -174.6(3) . . . . ?
C02X O00I C01H C02G 7.2(6) . . . . ?
C02X C022 C029 C031 179.8(4) . . . . ?
C02Y O00J C02B C01K -172.7(3) . . . . ?
C02Y O00J C02B C02T 6.9(5) . . . . ?
C02Y C01Z C02Q C031 175.5(4) . . . . ?
C02Z C02E C030 O00K -151.1(4) . . . . ?
C030 O00K C023 C025 -174.0(3) . . . . ?
C030 O00K C023 C02H 5.8(5) . . . . ?
C030 C02E C02Z C038 -175.4(4) . . . . ?
C032 S001 C02C N00S -1.6(4) . . . . ?
C032 S001 C02C N00U 176.0(3) . . . . ?
C032 C020 C02K C02R -177.0(4) . . . . ?
C032 C020 C02V C035 177.9(4) . . . . ?
C033 O00L C01V C028 138.8(4) . . . . ?
C033 O00L C01V C02J -45.0(5) . . . . ?
C033 C024 C02D C02E -178.7(4) . . . . ?
C033 C024 C02O C038 178.4(4) . . . . ?
C034 S004 C02A N010 6.0(4) . . . . ?
C034 S004 C02A N011 -171.0(3) . . . . ?
C034 C02L C02R C02K -179.9(4) . . . . ?
C034 C02L C035 C02V -179.2(4) . . . . ?
C035 C02L C02R C02K 1.7(6) . . . . ?
C035 C02L C034 S004 -173.4(3) . . . . ?
C036 O00N C02W N01D 172.3(3) . . . . ?
C036 O00N C02W N01L -6.2(5) . . . . ?
C036 C028 C02G C01H 178.7(4) . . . . ?
C037 C02P C03C C03B 0.3(8) . . . . ?
C037 C02P C03E S007 -11.0(6) . . . . ?
C039 S007 C03E C02P -70.6(4) . . . . ?
C03A S003 C02I N00P 0.0(3) . . . . ?
C03A S003 C02I N00Q -178.6(3) . . . . ?
C03A C02S C03B C03C -173.4(5) . . . . ?
C03A C02S C03D C037 173.2(4) . . . . ?
C03B C02S C03A S003 -54.5(5) . . . . ?
C03B C02S C03D C037 -1.9(7) . . . . ?
C03C C02P C037 C03D -0.4(7) . . . . ?
C03C C02P C03E S007 171.0(4) . . . . ?
C03D C02S C03A S003 130.6(4) . . . . ?
C03D C02S C03B C03C 1.7(7) . . . . ?
C03E S007 C039 N00W -3.1(4) . . . . ?
C03E S007 C039 N026 179.6(4) . . . . ?
C03E C02P C037 C03D -178.4(4) . . . . ?
C03E C02P C03C C03B 178.4(5) . . . . ?
